data_1549064
loop_
_publ_author_name
'Andrews, M. Crawford'
'Peng, Ping'
'Rajput, Amit'
'Cozzolino, Anthony F.'

_publ_section_title
;
 Modulation of the carboxamidine redox potential through photoinduced
 spiropyran or fulgimide isomerisation.
;
_journal_issue 4
_journal_name_full
'Photochemical &amp; photobiological sciences : Official journal of the European Photochemistry Association and the European Society for Photobiology'
_journal_page_first 432
_journal_page_last 441
_journal_paper_doi 10.1039/c7pp00347a
_journal_volume 17
_journal_year 2018
_chemical_formula_sum 'C35 H35 N4 O2'
_chemical_formula_weight 543.67
_chemical_properties_physical ', Photo-sensitive'
_space_group_IT_number 14
_space_group_name_Hall '-P 2ybc'
_space_group_name_H-M_alt 'P 1 21/c 1'
_symmetry_cell_setting monoclinic
_symmetry_Int_Tables_number 14
_symmetry_space_group_name_Hall '-P 2ybc'
_symmetry_space_group_name_H-M 'P 1 21/c 1'
_atom_sites_solution_hydrogens geom
_atom_sites_solution_primary dual
_atom_sites_solution_secondary difmap
_audit_creation_date 2016-06-14T10:08:10-00:00
_audit_creation_method 'WinGX routine CIF_UPDATE'
_audit_update_record
;
2017-05-09 deposited with the CCDC.
2018-03-04 downloaded from the CCDC.
;
_cell_angle_alpha 90
_cell_angle_beta 95.450(9)
_cell_angle_gamma 90
_cell_formula_units_Z 4
_cell_length_a 19.675(11)
_cell_length_b 16.984(10)
_cell_length_c 8.859(5)
_cell_measurement_reflns_used 1390
_cell_measurement_temperature 100(2)
_cell_measurement_theta_max 19.64
_cell_measurement_theta_min 2.40
_cell_volume 2947(3)
_computing_cell_refinement 'Bruker SAINT'
_computing_data_collection 'Bruker APEX2'
_computing_data_reduction 'Bruker SAINT'
_computing_structure_refinement 'SHELXL-2014/7 (Sheldrick, 2014)'
_computing_structure_solution 'SHELXT 2014/4 (Sheldrick, 2014)'
_diffrn_ambient_temperature 100(2)
_diffrn_measured_fraction_theta_full 0.989
_diffrn_measured_fraction_theta_max 0.989
_diffrn_measurement_device_type 'Bruker APEX-II CCD'
_diffrn_measurement_method '\w scans'
_diffrn_radiation_monochromator graphite
_diffrn_radiation_source 'fine-focus sealed tube'
_diffrn_radiation_type MoK\a
_diffrn_radiation_wavelength 0.71073
_diffrn_reflns_Laue_measured_fraction_full 0.989
_diffrn_reflns_Laue_measured_fraction_max 0.989
_diffrn_reflns_number 4169
_diffrn_reflns_point_group_measured_fraction_full 0.989
_diffrn_reflns_point_group_measured_fraction_max 0.989
_diffrn_reflns_theta_full 23.243
_diffrn_reflns_theta_max 23.243
_diffrn_reflns_theta_min 1.587
_exptl_absorpt_coefficient_mu 0.077
_exptl_absorpt_correction_T_max 0.7449
_exptl_absorpt_correction_T_min 0.3520
_exptl_absorpt_correction_type multi-scan
_exptl_absorpt_process_details TWINABS
_exptl_crystal_colour orange
_exptl_crystal_density_diffrn 1.225
_exptl_crystal_description plate
_exptl_crystal_F_000 1156
_exptl_crystal_recrystallization_method 'Re-crystallisation from solvent: dichloromethane'
_exptl_crystal_size_max 0.4
_exptl_crystal_size_mid 0.2
_exptl_crystal_size_min 0.05
_refine_diff_density_max 0.524
_refine_diff_density_min -0.443
_refine_diff_density_rms 0.113
_refine_ls_extinction_method none
_refine_ls_goodness_of_fit_ref 0.973
_refine_ls_hydrogen_treatment constr
_refine_ls_matrix_type full
_refine_ls_number_parameters 377
_refine_ls_number_reflns 4169
_refine_ls_number_restraints 336
_refine_ls_restrained_S_all 0.946
_refine_ls_R_factor_all 0.2281
_refine_ls_R_factor_gt 0.1172
_refine_ls_shift/su_max 3.338
_refine_ls_shift/su_mean 0.014
_refine_ls_structure_factor_coef Fsqd
_refine_ls_weighting_details 'w=1/[\s^2^(Fo^2^)+(0.1774P)^2^] where P=(Fo^2^+2Fc^2^)/3'
_refine_ls_weighting_scheme calc
_refine_ls_wR_factor_gt 0.2797
_refine_ls_wR_factor_ref 0.3399
_reflns_number_gt 1802
_reflns_number_total 4169
_reflns_threshold_expression 'I > 2\s(I)'
_cod_data_source_file c7pp00347a2.cif
_cod_data_source_block coz14_03
_cod_depositor_comments 'Adding full bibliography for 1549064.cif.'
_cod_original_sg_symbol_H-M 'P 21/c'
_cod_database_code 1549064
_shelx_estimated_absorpt_t_min 0.97
_shelx_estimated_absorpt_t_max 0.996

loop_
_symmetry_equiv_pos_as_xyz
'x, y, z'
'-x, y+1/2, -z+1/2'
'-x, -y, -z'
'x, -y-1/2, z-1/2'

loop_
_atom_site_label
_atom_site_type_symbol
_atom_site_fract_x
_atom_site_fract_y
_atom_site_fract_z
_atom_site_U_iso_or_equiv
_atom_site_adp_type
_atom_site_occupancy
_atom_site_calc_flag
O1 O 0.5833(3) 0.4721(3) 0.4772(5) 0.0352(14) Uani 1 d
O2 O 0.7699(3) 0.3963(4) 0.7911(6) 0.0553(18) Uani 1 d
N1 N 0.8499(4) 0.6126(4) 0.2338(7) 0.0425(18) Uani 1 d
N2 N 0.8955(4) 0.5039(4) 0.1068(7) 0.0487(19) Uani 1 d
N3 N 0.6856(3) 0.4423(4) 0.6109(6) 0.0313(15) Uani 1 d
N4 N 0.5028(4) 0.3936(5) 1.0125(8) 0.064(2) Uani 1 d
C1 C 0.8838(4) 0.5824(5) 0.1341(9) 0.0365(19) Uani 1 d
C2 C 0.9202(5) 0.6398(5) 0.0336(9) 0.043(2) Uani 1 d
C3 C 0.8855(5) 0.7189(5) 0.0242(11) 0.063(3) Uani 1 d
H3A H 0.8395 0.7133 -0.0275 0.095 Uiso 1 calc
H3B H 0.912 0.7554 -0.0327 0.095 Uiso 1 calc
H3C H 0.8825 0.7394 0.1267 0.095 Uiso 1 calc
C4 C 0.9251(5) 0.6066(6) -0.1257(9) 0.057(3) Uani 1 d
H4A H 0.9503 0.5568 -0.1185 0.085 Uiso 1 calc
H4B H 0.949 0.6444 -0.1855 0.085 Uiso 1 calc
H4C H 0.8791 0.5975 -0.175 0.085 Uiso 1 calc
C5 C 0.9927(5) 0.6471(6) 0.1076(11) 0.062(3) Uani 1 d
H5A H 0.992 0.6697 0.2092 0.094 Uiso 1 calc
H5B H 1.0191 0.6815 0.0461 0.094 Uiso 1 calc
H5C H 1.014 0.5949 0.1155 0.094 Uiso 1 calc
C6 C 0.8958(5) 0.4402(5) 0.2106(9) 0.047(2) Uani 1 d
C7 C 0.8680(5) 0.3703(5) 0.1676(11) 0.053(2) Uani 1 d
H7 H 0.8468 0.3637 0.0675 0.064 Uiso 1 calc
C8 C 0.8702(5) 0.3086(6) 0.2676(12) 0.069(3) Uani 1 d
H8 H 0.8549 0.2579 0.2341 0.082 Uiso 1 calc
C9 C 0.8951(6) 0.3204(6) 0.4186(13) 0.077(3) Uani 1 d
H9 H 0.8923 0.2792 0.4903 0.092 Uiso 1 calc
C10 C 0.9226(6) 0.3892(6) 0.4626(12) 0.072(3) Uani 1 d
H10 H 0.9417 0.3954 0.5645 0.086 Uiso 1 calc
C11 C 0.9242(5) 0.4533(6) 0.3607(10) 0.055(2) Uani 1 d
H11 H 0.9433 0.5027 0.392 0.066 Uiso 1 calc
C12 C 0.8090(4) 0.5658(5) 0.3274(9) 0.038(2) Uani 1 d
C13 C 0.7604(4) 0.5133(5) 0.2644(9) 0.0368(19) Uani 1 d
H13 H 0.7542 0.5063 0.1576 0.044 Uiso 1 calc
C14 C 0.7208(4) 0.4708(5) 0.3582(8) 0.0342(19) Uani 1 d
H14 H 0.6883 0.4333 0.3168 0.041 Uiso 1 calc
C15 C 0.7300(4) 0.4848(4) 0.5179(8) 0.0289(18) Uani 1 d
C16 C 0.7751(4) 0.5369(5) 0.5749(8) 0.035(2) Uani 1 d
H16 H 0.7802 0.5452 0.6815 0.042 Uiso 1 calc
C17 C 0.8153(5) 0.5800(5) 0.4842(9) 0.049(2) Uani 1 d
H17 H 0.8464 0.6183 0.5275 0.059 Uiso 1 calc
C18 C 0.7103(5) 0.3999(5) 0.7441(9) 0.043(2) Uani 1 d
C19 C 0.6481(4) 0.3623(5) 0.7971(8) 0.0348(18) Uani 1 d
C20 C 0.5893(4) 0.3993(4) 0.7142(8) 0.0289(17) Uani 1 d
C21 C 0.6166(4) 0.4418(4) 0.5858(8) 0.0267(17) Uani 1 d
C22 C 0.6506(5) 0.2933(5) 0.8796(8) 0.045(2) Uani 1 d
C23 C 0.5875(5) 0.2445(5) 0.8958(10) 0.055(2) Uani 1 d
H23A H 0.5655 0.2625 0.9844 0.082 Uiso 1 calc
H23B H 0.6004 0.189 0.909 0.082 Uiso 1 calc
H23C H 0.5556 0.2503 0.8046 0.082 Uiso 1 calc
C24 C 0.7142(5) 0.2600(6) 0.9586(10) 0.061(3) Uani 1 d
H24A H 0.7234 0.2084 0.9152 0.092 Uiso 1 calc
H24B H 0.7087 0.254 1.0668 0.092 Uiso 1 calc
H24C H 0.7525 0.2956 0.946 0.092 Uiso 1 calc
C25 C 0.5230(4) 0.4039(5) 0.7278(8) 0.0330(19) Uani 1 d
H25 H 0.4964 0.4227 0.6401 0.04 Uiso 1 calc
C26 C 0.4837(4) 0.3848(4) 0.8563(8) 0.0294(18) Uani 1 d
C27 C 0.4159(4) 0.3657(4) 0.8312(7) 0.0177(15) Uani 1 d
C28 C 0.3898(4) 0.3592(4) 0.9707(8) 0.0295(17) Uani 1 d
C29 C 0.4425(4) 0.3768(5) 1.0792(8) 0.0346(19) Uani 1 d
C30 C 0.4276(5) 0.3785(5) 1.2359(8) 0.043(2) Uani 1 d
H30 H 0.4621 0.3904 1.3151 0.052 Uiso 1 calc
C31 C 0.3629(5) 0.3625(5) 1.2657(8) 0.041(2) Uani 1 d
H31 H 0.3524 0.3637 1.3682 0.049 Uiso 1 calc
C32 C 0.3111(4) 0.3443(5) 1.1538(8) 0.038(2) Uani 1 d
H32 H 0.2668 0.3325 1.1815 0.046 Uiso 1 calc
C33 C 0.3234(4) 0.3429(4) 0.9992(8) 0.0301(18) Uani 1 d
H33 H 0.2885 0.3316 0.9206 0.036 Uiso 1 calc
C34 C 0.3790(4) 0.3492(5) 0.6836(7) 0.036(2) Uani 1 d
H34A H 0.3804 0.3957 0.6185 0.055 Uiso 1 calc
H34B H 0.3314 0.3362 0.6971 0.055 Uiso 1 calc
H34C H 0.4005 0.3046 0.6363 0.055 Uiso 1 calc
C35 C 0.5686(4) 0.4200(5) 1.0842(8) 0.042(2) Uani 1 d
H35A H 0.6 0.3752 1.0967 0.063 Uiso 1 calc
H35B H 0.5625 0.4427 1.1838 0.063 Uiso 1 calc
H35C H 0.5876 0.4601 1.0205 0.063 Uiso 1 calc

loop_
_atom_site_aniso_label
_atom_site_aniso_U_11
_atom_site_aniso_U_22
_atom_site_aniso_U_33
_atom_site_aniso_U_23
_atom_site_aniso_U_13
_atom_site_aniso_U_12
O1 0.055(3) 0.038(3) 0.013(3) 0.006(2) 0.007(2) -0.004(3)
O2 0.056(3) 0.077(5) 0.034(3) 0.023(3) 0.006(3) -0.002(3)
N1 0.067(4) 0.037(4) 0.027(4) 0.005(3) 0.021(3) -0.005(3)
N2 0.081(5) 0.035(3) 0.032(4) 0.007(3) 0.012(4) -0.002(3)
N3 0.052(3) 0.036(4) 0.007(3) -0.003(2) 0.010(2) 0.001(3)
N4 0.076(4) 0.088(6) 0.026(3) 0.005(3) 0.004(3) -0.014(4)
C1 0.058(5) 0.032(4) 0.021(4) 0.008(3) 0.011(3) -0.005(3)
C2 0.069(5) 0.042(4) 0.019(4) 0.009(3) 0.014(3) -0.010(4)
C3 0.099(7) 0.047(5) 0.047(6) 0.021(4) 0.025(5) -0.001(5)
C4 0.081(6) 0.066(6) 0.025(4) 0.008(4) 0.014(4) -0.007(5)
C5 0.073(5) 0.060(6) 0.056(6) 0.002(5) 0.010(4) -0.011(5)
C6 0.074(6) 0.035(4) 0.034(4) 0.012(3) 0.017(4) 0.006(4)
C7 0.073(6) 0.043(4) 0.049(5) 0.000(4) 0.031(4) -0.005(4)
C8 0.102(7) 0.047(5) 0.066(5) 0.010(4) 0.050(5) 0.008(5)
C9 0.117(8) 0.054(5) 0.065(5) 0.017(4) 0.044(6) 0.008(5)
C10 0.107(8) 0.062(5) 0.050(5) 0.025(4) 0.023(5) 0.010(5)
C11 0.071(6) 0.053(5) 0.041(4) 0.010(4) 0.009(4) 0.005(5)
C12 0.063(5) 0.026(4) 0.028(4) 0.003(3) 0.020(3) 0.002(4)
C13 0.062(5) 0.027(4) 0.024(4) 0.002(3) 0.017(3) 0.007(4)
C14 0.056(5) 0.035(4) 0.013(3) -0.002(3) 0.010(3) -0.003(4)
C15 0.049(4) 0.025(4) 0.015(3) -0.001(3) 0.014(3) 0.008(3)
C16 0.052(4) 0.041(5) 0.015(4) -0.003(3) 0.016(3) -0.004(4)
C17 0.078(6) 0.045(5) 0.027(4) -0.003(3) 0.020(4) -0.012(5)
C18 0.057(4) 0.052(5) 0.020(4) 0.006(3) 0.005(3) -0.001(4)
C19 0.055(4) 0.040(4) 0.009(4) -0.002(3) 0.006(3) 0.000(3)
C20 0.054(3) 0.026(4) 0.008(3) -0.002(3) 0.007(3) -0.005(3)
C21 0.053(4) 0.018(4) 0.010(3) -0.005(3) 0.009(3) 0.003(3)
C22 0.075(5) 0.042(4) 0.017(4) 0.001(3) 0.009(4) 0.005(4)
C23 0.080(5) 0.038(5) 0.047(6) 0.009(4) 0.014(5) 0.000(4)
C24 0.083(5) 0.060(6) 0.042(5) 0.023(5) 0.011(4) 0.005(5)
C25 0.053(4) 0.038(5) 0.008(3) -0.003(3) 0.004(3) -0.002(4)
C26 0.052(4) 0.028(4) 0.009(3) 0.009(3) 0.008(3) 0.003(3)
C27 0.036(3) 0.011(4) 0.006(3) 0.002(3) 0.005(2) 0.006(3)
C28 0.058(4) 0.022(4) 0.010(3) -0.002(3) 0.011(3) 0.000(3)
C29 0.059(4) 0.033(5) 0.012(3) 0.001(3) 0.009(3) -0.001(4)
C30 0.072(5) 0.048(5) 0.009(3) -0.003(3) 0.005(3) 0.002(4)
C31 0.072(5) 0.042(5) 0.010(4) -0.007(3) 0.014(3) 0.007(4)
C32 0.060(5) 0.041(5) 0.016(3) -0.003(3) 0.013(3) 0.014(4)
C33 0.054(4) 0.026(4) 0.012(3) -0.004(3) 0.012(3) -0.003(4)
C34 0.066(5) 0.038(5) 0.005(3) 0.001(3) 0.004(3) -0.003(4)
C35 0.060(4) 0.057(6) 0.009(4) 0.008(4) 0.007(3) -0.002(4)

loop_
_atom_type_symbol
_atom_type_description
_atom_type_scat_dispersion_real
_atom_type_scat_dispersion_imag
_atom_type_scat_source
C C 0.0033 0.0016 'International Tables Vol C Tables 4.2.6.8 and 6.1.1.4'
H H 0 0 'International Tables Vol C Tables 4.2.6.8 and 6.1.1.4'
N N 0.0061 0.0033 'International Tables Vol C Tables 4.2.6.8 and 6.1.1.4'
O O 0.0106 0.006 'International Tables Vol C Tables 4.2.6.8 and 6.1.1.4'

loop_
_geom_angle_atom_site_label_1
_geom_angle_atom_site_label_2
_geom_angle_atom_site_label_3
_geom_angle
C1 N1 C12 122.4(7)
C1 N2 C6 127.8(7)
C21 N3 C18 112.9(6)
C21 N3 C15 123.9(6)
C18 N3 C15 123.1(6)
C29 N4 C26 103.6(7)
C29 N4 C35 129.0(7)
C26 N4 C35 127.2(7)
N1 C1 N2 128.5(7)
N1 C1 C2 116.9(7)
N2 C1 C2 114.5(7)
C3 C2 C5 110.7(8)
C3 C2 C4 110.2(7)
C5 C2 C4 106.9(8)
C3 C2 C1 111.2(7)
C5 C2 C1 105.8(7)
C4 C2 C1 111.9(7)
C2 C3 H3A 109.5
C2 C3 H3B 109.5
H3A C3 H3B 109.5
C2 C3 H3C 109.5
H3A C3 H3C 109.5
H3B C3 H3C 109.5
C2 C4 H4A 109.5
C2 C4 H4B 109.5
H4A C4 H4B 109.5
C2 C4 H4C 109.5
H4A C4 H4C 109.5
H4B C4 H4C 109.5
C2 C5 H5A 109.5
C2 C5 H5B 109.5
H5A C5 H5B 109.5
C2 C5 H5C 109.5
H5A C5 H5C 109.5
H5B C5 H5C 109.5
C7 C6 C11 121.2(8)
C7 C6 N2 120.7(8)
C11 C6 N2 118.0(8)
C6 C7 C8 120.3(10)
C6 C7 H7 119.9
C8 C7 H7 119.9
C7 C8 C9 119.8(10)
C7 C8 H8 120.1
C9 C8 H8 120.1
C10 C9 C8 120.2(10)
C10 C9 H9 119.9
C8 C9 H9 119.9
C9 C10 C11 121.4(11)
C9 C10 H10 119.3
C11 C10 H10 119.3
C6 C11 C10 116.7(10)
C6 C11 H11 121.6
C10 C11 H11 121.6
C13 C12 C17 120.1(8)
C13 C12 N1 121.5(7)
C17 C12 N1 118.2(8)
C12 C13 C14 119.8(7)
C12 C13 H13 120.1
C14 C13 H13 120.1
C13 C14 C15 118.6(8)
C13 C14 H14 120.7
C15 C14 H14 120.7
C16 C15 C14 120.6(7)
C16 C15 N3 122.4(6)
C14 C15 N3 117.0(7)
C15 C16 C17 122.1(7)
C15 C16 H16 119
C17 C16 H16 119
C16 C17 C12 118.8(8)
C16 C17 H17 120.6
C12 C17 H17 120.6
O2 C18 N3 123.5(8)
O2 C18 C19 131.9(8)
N3 C18 C19 104.6(7)
C22 C19 C20 128.4(8)
C22 C19 C18 122.7(8)
C20 C19 C18 107.0(6)
C25 C20 C19 136.3(7)
C25 C20 C21 118.1(7)
C19 C20 C21 105.5(7)
O1 C21 N3 125.4(7)
O1 C21 C20 126.7(7)
N3 C21 C20 107.8(6)
C19 C22 C24 123.9(8)
C19 C22 C23 121.9(8)
C24 C22 C23 114.2(7)
C22 C23 H23A 109.5
C22 C23 H23B 109.5
H23A C23 H23B 109.5
C22 C23 H23C 109.5
H23A C23 H23C 109.5
H23B C23 H23C 109.5
C22 C24 H24A 109.5
C22 C24 H24B 109.5
H24A C24 H24B 109.5
C22 C24 H24C 109.5
H24A C24 H24C 109.5
H24B C24 H24C 109.5
C20 C25 C26 130.7(7)
C20 C25 H25 114.6
C26 C25 H25 114.6
C27 C26 N4 110.4(7)
C27 C26 C25 120.1(6)
N4 C26 C25 128.8(7)
C26 C27 C28 108.2(6)
C26 C27 C34 125.7(6)
C28 C27 C34 126.0(7)
C29 C28 C33 125.3(7)
C29 C28 C27 106.6(7)
C33 C28 C27 128.0(7)
C28 C29 N4 111.1(6)
C28 C29 C30 117.7(7)
N4 C29 C30 131.1(8)
C31 C30 C29 117.7(8)
C31 C30 H30 121.2
C29 C30 H30 121.2
C30 C31 C32 123.1(7)
C30 C31 H31 118.5
C32 C31 H31 118.5
C31 C32 C33 121.0(8)
C31 C32 H32 119.5
C33 C32 H32 119.5
C28 C33 C32 115.1(7)
C28 C33 H33 122.4
C32 C33 H33 122.4
C27 C34 H34A 109.5
C27 C34 H34B 109.5
H34A C34 H34B 109.5
C27 C34 H34C 109.5
H34A C34 H34C 109.5
H34B C34 H34C 109.5
N4 C35 H35A 109.5
N4 C35 H35B 109.5
H35A C35 H35B 109.5
N4 C35 H35C 109.5
H35A C35 H35C 109.5
H35B C35 H35C 109.5

loop_
_geom_bond_atom_site_label_1
_geom_bond_atom_site_label_2
_geom_bond_distance
O1 C21 1.224(8)
O2 C18 1.208(10)
N1 C1 1.264(9)
N1 C12 1.447(10)
N2 C1 1.378(10)
N2 C6 1.419(10)
N3 C21 1.355(9)
N3 C18 1.428(10)
N3 C15 1.449(9)
N4 C29 1.403(10)
N4 C26 1.407(10)
N4 C35 1.458(10)
C1 C2 1.543(11)
C2 C3 1.506(12)
C2 C5 1.518(12)
C2 C4 1.530(11)
C3 H3A 0.98
C3 H3B 0.98
C3 H3C 0.98
C4 H4A 0.98
C4 H4B 0.98
C4 H4C 0.98
C5 H5A 0.98
C5 H5B 0.98
C5 H5C 0.98
C6 C7 1.348(12)
C6 C11 1.410(12)
C7 C8 1.370(13)
C7 H7 0.95
C8 C9 1.395(15)
C8 H8 0.95
C9 C10 1.331(14)
C9 H9 0.95
C10 C11 1.417(13)
C10 H10 0.95
C11 H11 0.95
C12 C13 1.385(11)
C12 C17 1.404(11)
C13 C14 1.394(10)
C13 H13 0.95
C14 C15 1.429(10)
C14 H14 0.95
C15 C16 1.319(10)
C16 C17 1.388(11)
C16 H16 0.95
C17 H17 0.95
C18 C19 1.495(11)
C19 C22 1.380(11)
C19 C20 1.454(11)
C20 C25 1.323(10)
C20 C21 1.490(10)
C22 C24 1.487(12)
C22 C23 1.511(12)
C23 H23A 0.98
C23 H23B 0.98
C23 H23C 0.98
C24 H24A 0.98
C24 H24B 0.98
C24 H24C 0.98
C25 C26 1.471(10)
C25 H25 0.95
C26 C27 1.370(10)
C27 C28 1.387(9)
C27 C34 1.461(9)
C28 C29 1.378(10)
C28 C33 1.382(10)
C29 C30 1.446(10)
C30 C31 1.352(11)
C30 H30 0.95
C31 C32 1.388(11)
C31 H31 0.95
C32 C33 1.413(10)
C32 H32 0.95
C33 H33 0.95
C34 H34A 0.98
C34 H34B 0.98
C34 H34C 0.98
C35 H35A 0.98
C35 H35B 0.98
C35 H35C 0.98
